data_9015410
loop_
_publ_author_name
'Makovicky, E.'
'Paar, W. H.'
'Putz, H.'
'Zagler, G.'

_publ_section_title
;
 Dantopaite, Ag5Bi13S22, the 6P natural member of the pavonite homologous
 series, from Erzwies, Austria
;
_journal_name_full 'The Canadian Mineralogist'
_journal_page_first 467
_journal_page_last 481
_journal_paper_doi 10.3749/canmin.48.3.467
_journal_volume 48
_journal_year 2010
_chemical_compound_source 'Erzwies, Austria'
_chemical_formula_sum 'Ag1.05 Bi7.64 Cu0.56 S11'
_chemical_name_mineral Dantopaite
_space_group_IT_number 12
_symmetry_space_group_name_Hall '-C 2y'
_symmetry_space_group_name_H-M 'C 1 2/m 1'
_cell_angle_alpha 90
_cell_angle_beta 105.494
_cell_angle_gamma 90
_cell_length_a 13.380
_cell_length_b 4.0492
_cell_length_c 18.690
_cell_formula_units_Z 2
_cell_volume 975.793
_database_code_amcsd 0006280
_exptl_crystal_density_diffrn 7.141
_cod_original_formula_sum 'Bi7.64 Ag1.05 Cu.56 S11'
_cod_database_code 9015410

loop_
_space_group_symop_operation_xyz
x,y,z
1/2+x,1/2+y,z
x,-y,z
1/2+x,1/2-y,z
-x,y,-z
1/2-x,1/2+y,-z
-x,-y,-z
1/2-x,1/2-y,-z

loop_
_atom_site_aniso_label
_atom_site_aniso_U_11
_atom_site_aniso_U_22
_atom_site_aniso_U_33
_atom_site_aniso_U_12
_atom_site_aniso_U_13
_atom_site_aniso_U_23
Bi1 0.01600 0.01720 0.02190 0.00000 0.00440 0.00000
Bi2 0.02700 0.02400 0.02000 0.00000 0.00900 0.00000
Ag2 0.02700 0.02400 0.02000 0.00000 0.00900 0.00000
Bi3 0.01870 0.01870 0.01500 0.00000 0.00090 0.00000
Bi4 0.03180 0.02530 0.01810 0.00000 0.01050 0.00000
Ag1 0.04900 0.05000 0.04000 0.00000 0.03300 0.00000
S1 0.01400 0.01500 0.01100 0.00000 0.00600 0.00000
S2 0.02000 0.02100 0.02100 0.00000 0.01100 0.00000
S3 0.01700 0.01100 0.01600 0.00000 0.01000 0.00000
S4 0.03700 0.02200 0.03300 0.00000 0.01600 0.00000
S5 0.01900 0.01400 0.04400 0.00000 0.02000 0.00000
S6 0.01300 0.01700 0.01000 0.00000 -0.00900 0.00000

loop_
_atom_site_label
_atom_site_fract_x
_atom_site_fract_y
_atom_site_fract_z
_atom_site_occupancy
_atom_site_U_iso_or_equiv
Bi1 0.85430 0.00000 0.35128 1.00000 0.01850
Bi2 0.61510 0.00000 0.44890 0.82000 0.02300
Ag2 0.61600 0.00000 0.46400 0.18000 0.02300
Bi3 0.09500 0.00000 0.25368 1.00000 0.01800
Bi4 0.30660 0.00000 0.10002 1.00000 0.02430
Ag1 0.00000 0.00000 0.00000 0.69000 0.04200
Cu1 0.00000 0.16000 0.00000 0.08000 0.00800
Cu2 0.49600 0.00000 0.07100 0.20000 0.11500
S1 0.66060 0.00000 0.03220 1.00000 0.01300
S2 0.24690 0.00000 0.40880 1.00000 0.02000
S3 0.71630 0.00000 0.21870 1.00000 0.01400
S4 0.00000 0.00000 0.50000 1.00000 0.03000
S5 0.47770 0.00000 0.31080 1.00000 0.02300
S6 0.95910 0.00000 0.12300 1.00000 0.01600

loop_
_cod_related_entry_id
_cod_related_entry_database
_cod_related_entry_code
1 AMCSD 0006280
